data_4002775
loop_
_publ_author_name
'Wang, Zhenbin'
'Chu, Iek-Heng'
'Zhou, Fei'
'Ong, Shyue Ping'

_publ_section_title
;
 Electronic Structure Descriptor for the Discovery of Narrow-Band
 Red-Emitting Phosphors
;
_journal_issue 11
_journal_name_full 'Chemistry of Materials'
_journal_page_first 4024
_journal_paper_doi 10.1021/acs.chemmater.6b01496
_journal_volume 28
_journal_year 2016
_chemical_formula_structural LiCaAl3N4
_chemical_formula_sum 'Al12 Ca4 Li4 N16'
_space_group_IT_number 2
_symmetry_Int_Tables_number 2
_symmetry_space_group_name_Hall '-P 1'
_symmetry_space_group_name_H-M 'P -1'
_cell_angle_alpha 84.21890335
_cell_angle_beta 77.09288833
_cell_angle_gamma 79.76299481
_cell_formula_units_Z 4
_cell_length_a 5.81277945
_cell_length_b 7.43215697
_cell_length_c 9.83773311
_cell_volume 406.846
_cod_data_source_file 23.cif
_cod_data_source_block LiCaAl3N4
_cod_original_cell_volume 406.845635896
_cod_original_sg_symbol_H-M P-1
_cod_original_formula_sum 'Li4 Ca4 Al12 N16'
_cod_database_code 4002775

loop_
_symmetry_equiv_pos_site_id
_symmetry_equiv_pos_as_xyz
1 'x, y, z'
2 '-x, -y, -z'

loop_
_atom_site_aniso_type_symbol
_atom_site_aniso_U_11
_atom_site_aniso_U_22
_atom_site_aniso_U_33
_atom_site_aniso_U_12
_atom_site_aniso_U_13
_atom_site_aniso_U_23
Li 0 0 0 0 0 0
Ca 0 0 0 0 0 0
Al 0 0 0 0 0 0
N 0 0 0 0 0 0

loop_
_atom_site_type_symbol
_atom_site_label
_atom_site_symmetry_multiplicity
_atom_site_fract_x
_atom_site_fract_y
_atom_site_fract_z
_atom_site_occupancy
Li Li1 2 0.201097 0.683099 0.645032 1
Li Li2 2 0.468997 0.820941 0.114522 1
Ca Ca3 2 0.012058 0.633427 0.124227 1
Ca Ca4 2 0.025713 0.882286 0.369568 1
Al Al5 2 0.167461 0.207537 0.147419 1
Al Al6 2 0.174078 0.440820 0.397920 1
Al Al7 2 0.177953 0.944223 0.900400 1
Al Al8 2 0.435379 0.295891 0.634460 1
Al Al9 2 0.446712 0.545029 0.877043 1
Al Al10 2 0.469585 0.060496 0.375818 1
N N11 2 0.147276 0.426925 0.595783 1
N N12 2 0.162434 0.970340 0.092374 1
N N13 2 0.166384 0.702657 0.859730 1
N N14 2 0.194581 0.205715 0.334536 1
N N15 2 0.332615 0.094005 0.761326 1
N N16 2 0.341329 0.370937 0.028802 1
N N17 2 0.363829 0.856924 0.503451 1
N N18 2 0.379852 0.586054 0.278552 1

_cod_struct_determination_method theoretical
